data_2023465
loop_
_publ_author_name
'Maheswari, Subramani Uma'
'Senthilkumar, Srinivasan'
'Selvanayagam, Sivashanmugam'

_publ_section_title
;
 Crystal structure, Hirshfeld surface analysis and DFT studies of
 4-amino-<i>N</i>'-[(1<i>E</i>)-1-(3-hy-droxyphen-yl)ethyl-idene]benzohydrazide.
;
_journal_coeditor_code WM5754
_journal_issue 'Pt 5'
_journal_name_full 'Acta crystallographica. Section E, Crystallographic communications'
_journal_page_first 389
_journal_page_last 392
_journal_paper_doi 10.1107/S205698902500297X
_journal_volume 81
_journal_year 2025
_chemical_formula_iupac 'C15 H15 N3 O2'
_chemical_formula_moiety 'C15 H15 N3 O2'
_chemical_formula_sum 'C15 H15 N3 O2'
_chemical_formula_weight 269.30
_chemical_name_systematic
;
4-Amino-<i>N</i>'-[(1<i>E</i>)-1-(3-hydroxyphenyl)ethylidene]benzohydrazide
;
_space_group_crystal_system triclinic
_space_group_IT_number 2
_space_group_name_Hall '-P 1'
_space_group_name_H-M_alt 'P -1'
_atom_sites_solution_hydrogens mixed
_audit_creation_method SHELXL-2019/3
_cell_angle_alpha 76.685(2)
_cell_angle_beta 65.3160(10)
_cell_angle_gamma 84.909(2)
_cell_formula_units_Z 2
_cell_length_a 8.3562(4)
_cell_length_b 9.2666(4)
_cell_length_c 9.9151(4)
_cell_measurement_reflns_used 5917
_cell_measurement_temperature 298(2)
_cell_measurement_theta_max 29.25
_cell_measurement_theta_min 2.68
_cell_volume 678.83(5)
_computing_cell_refinement
;
SAINT (Bruker, 2017)
;
_computing_data_collection
;
APEX-3 (Bruker, 2017)
;
_computing_data_reduction
;
SAINT (Bruker, 2017)
;
_computing_molecular_graphics
;
ORTEP-3 for Windows (Farrugia, 2012), PLATON (Spek, 2020)
;
_computing_publication_material
;
SHELXL (Sheldrick, 2015b), PLATON (Spek, 2020)
;
_computing_structure_refinement
;
SHELXL (Sheldrick, 2015b)
;
_computing_structure_solution
;
<i>SHELXT</i> (Sheldrick, 2015a)
;
_diffrn_ambient_temperature 298(2)
_diffrn_detector_area_resol_mean 7.3910
_diffrn_measured_fraction_theta_full 0.984
_diffrn_measured_fraction_theta_max 0.854
_diffrn_measurement_device_type 'Bruker D8 Quest XRD'
_diffrn_measurement_method 'Omega and Phi Scans'
_diffrn_radiation_type MoK\a
_diffrn_radiation_wavelength 0.71073
_diffrn_reflns_av_R_equivalents 0.0259
_diffrn_reflns_av_unetI/netI 0.0250
_diffrn_reflns_limit_h_max 11
_diffrn_reflns_limit_h_min -11
_diffrn_reflns_limit_k_max 13
_diffrn_reflns_limit_k_min -12
_diffrn_reflns_limit_l_max 13
_diffrn_reflns_limit_l_min -13
_diffrn_reflns_number 13112
_diffrn_reflns_theta_full 25.242
_diffrn_reflns_theta_max 30.174
_diffrn_reflns_theta_min 2.683
_exptl_absorpt_coefficient_mu 0.090
_exptl_absorpt_correction_type none
_exptl_crystal_colour colorless
_exptl_crystal_density_diffrn 1.318
_exptl_crystal_density_method 'not measured'
_exptl_crystal_description Block
_exptl_crystal_F_000 284
_exptl_crystal_size_max 0.330
_exptl_crystal_size_mid 0.290
_exptl_crystal_size_min 0.170
_refine_diff_density_max 0.251
_refine_diff_density_min -0.151
_refine_ls_extinction_method none
_refine_ls_goodness_of_fit_ref 1.052
_refine_ls_hydrogen_treatment mixed
_refine_ls_matrix_type full
_refine_ls_number_parameters 186
_refine_ls_number_reflns 3420
_refine_ls_number_restraints 1
_refine_ls_restrained_S_all 1.052
_refine_ls_R_factor_all 0.0678
_refine_ls_R_factor_gt 0.0495
_refine_ls_shift/su_max 0.000
_refine_ls_shift/su_mean 0.000
_refine_ls_structure_factor_coef Fsqd
_refine_ls_weighting_details 'w=1/[\s^2^(Fo^2^)+(0.0511P)^2^+0.2093P] where P=(Fo^2^+2Fc^2^)/3'
_refine_ls_weighting_scheme calc
_refine_ls_wR_factor_gt 0.1191
_refine_ls_wR_factor_ref 0.1336
_reflns_number_gt 2620
_reflns_number_total 3420
_reflns_threshold_expression 'I > 2\s(I)'
_cod_data_source_file wm5754.cif
_cod_data_source_block I
_cod_depositor_comments 'Adding full bibliography for 2023465.cif.'
_cod_database_code 2023465
_shelx_space_group_comment
;
The symmetry employed for this shelxl refinement is uniquely defined
by the following loop, which should always be used as a source of
symmetry information in preference to the above space-group names.
They are only intended as comments.
;

loop_
_space_group_symop_operation_xyz
'x, y, z'
'-x, -y, -z'

loop_
_atom_site_type_symbol
_atom_site_label
_atom_site_fract_x
_atom_site_fract_y
_atom_site_fract_z
_atom_site_U_iso_or_equiv
_atom_site_adp_type
_atom_site_calc_flag
_atom_site_occupancy
_atom_site_disorder_assembly
_atom_site_disorder_group
O O1 0.15425(14) 0.90009(13) 0.19913(13) 0.0525(3) Uani d 1 . .
O O2 0.99259(14) 0.84728(15) -0.28575(16) 0.0642(4) Uani d 1 . .
H H2 0.939270 0.922396 -0.261740 0.096 Uiso calc 1 . .
N N1 -0.67521(18) 0.83831(19) 0.41445(18) 0.0646(4) Uani d 1 . .
H H1A -0.730474 0.838506 0.509568 0.078 Uiso calc 1 . .
H H1B -0.733195 0.836403 0.360773 0.078 Uiso calc 1 . .
N N2 0.14917(16) 0.77285(15) 0.03196(16) 0.0470(3) Uani d 1 . .
N N3 0.33033(15) 0.76091(14) -0.03496(14) 0.0449(3) Uani d 1 . .
C C1 -0.22296(19) 0.83740(17) 0.12941(16) 0.0432(3) Uani d 1 . .
H H1 -0.164218 0.833788 0.027285 0.052 Uiso calc 1 . .
C C2 -0.4043(2) 0.83844(17) 0.19445(17) 0.0456(3) Uani d 1 . .
H H2B -0.466420 0.837429 0.135719 0.055 Uiso calc 1 . .
C C3 -0.49542(19) 0.84101(17) 0.34866(18) 0.0449(3) Uani d 1 . .
C C4 -0.3979(2) 0.84413(19) 0.43329(17) 0.0490(4) Uani d 1 . .
H H4 -0.456202 0.844926 0.536114 0.059 Uiso calc 1 . .
C C5 -0.2173(2) 0.84603(18) 0.36659(17) 0.0465(4) Uani d 1 . .
H H5 -0.155097 0.850317 0.424490 0.056 Uiso calc 1 . .
C C6 -0.12531(18) 0.84166(16) 0.21355(16) 0.0395(3) Uani d 1 . .
C C7 0.06932(19) 0.84259(16) 0.14849(17) 0.0413(3) Uani d 1 . .
C C8 0.38915(19) 0.66826(16) -0.12234(17) 0.0430(3) Uani d 1 . .
C C9 0.2747(2) 0.5749(3) -0.1523(3) 0.0787(7) Uani d 1 . .
H H9A 0.347537 0.514173 -0.221098 0.118 Uiso calc 1 . .
H H9B 0.199464 0.512823 -0.058500 0.118 Uiso calc 1 . .
H H9C 0.204057 0.638171 -0.196627 0.118 Uiso calc 1 . .
C C10 0.58360(19) 0.65143(16) -0.19348(16) 0.0406(3) Uani d 1 . .
C C11 0.69503(19) 0.76129(16) -0.20501(16) 0.0417(3) Uani d 1 . .
H H11 0.647841 0.846282 -0.168357 0.050 Uiso calc 1 . .
C C12 0.87624(19) 0.74403(17) -0.27108(17) 0.0449(3) Uani d 1 . .
C C13 0.9479(2) 0.61656(19) -0.32493(18) 0.0488(4) Uani d 1 . .
H H13 1.069377 0.604830 -0.368656 0.059 Uiso calc 1 . .
C C14 0.8379(2) 0.50825(18) -0.31303(19) 0.0507(4) Uani d 1 . .
H H14 0.885554 0.422900 -0.348736 0.061 Uiso calc 1 . .
C C15 0.6570(2) 0.52448(17) -0.24861(19) 0.0495(4) Uani d 1 . .
H H15 0.584065 0.450565 -0.242003 0.059 Uiso calc 1 . .
H H2A 0.082(2) 0.730(2) 0.005(2) 0.068(6) Uiso d 1 . .

loop_
_atom_site_aniso_label
_atom_site_aniso_U_11
_atom_site_aniso_U_22
_atom_site_aniso_U_33
_atom_site_aniso_U_12
_atom_site_aniso_U_13
_atom_site_aniso_U_23
O1 0.0408(6) 0.0658(7) 0.0606(7) 0.0009(5) -0.0226(5) -0.0283(6)
O2 0.0385(6) 0.0698(8) 0.0813(9) -0.0062(5) -0.0078(6) -0.0407(7)
N1 0.0364(7) 0.0989(12) 0.0575(9) -0.0049(7) -0.0141(6) -0.0225(8)
N2 0.0338(6) 0.0549(7) 0.0551(8) -0.0020(5) -0.0144(6) -0.0237(6)
N3 0.0333(6) 0.0503(7) 0.0497(7) -0.0023(5) -0.0125(5) -0.0159(6)
C1 0.0427(8) 0.0501(8) 0.0379(7) -0.0027(6) -0.0150(6) -0.0128(6)
C2 0.0427(8) 0.0545(9) 0.0457(8) -0.0019(6) -0.0219(6) -0.0139(7)
C3 0.0369(7) 0.0491(8) 0.0473(8) -0.0025(6) -0.0150(6) -0.0108(7)
C4 0.0442(8) 0.0635(10) 0.0363(7) 0.0002(7) -0.0132(6) -0.0110(7)
C5 0.0429(8) 0.0586(9) 0.0420(8) 0.0002(7) -0.0201(6) -0.0128(7)
C6 0.0361(7) 0.0415(7) 0.0411(7) -0.0018(5) -0.0146(6) -0.0108(6)
C7 0.0381(7) 0.0416(7) 0.0448(8) -0.0014(6) -0.0169(6) -0.0100(6)
C8 0.0406(7) 0.0448(7) 0.0455(8) -0.0011(6) -0.0173(6) -0.0133(6)
C9 0.0488(10) 0.0951(15) 0.1132(18) 0.0044(10) -0.0324(11) -0.0646(14)
C10 0.0405(7) 0.0435(7) 0.0380(7) -0.0002(6) -0.0148(6) -0.0114(6)
C11 0.0403(7) 0.0446(7) 0.0395(7) 0.0009(6) -0.0121(6) -0.0163(6)
C12 0.0403(8) 0.0535(8) 0.0409(7) -0.0024(6) -0.0120(6) -0.0181(7)
C13 0.0397(8) 0.0589(9) 0.0464(8) 0.0053(7) -0.0122(6) -0.0210(7)
C14 0.0525(9) 0.0457(8) 0.0519(9) 0.0074(7) -0.0159(7) -0.0198(7)
C15 0.0503(9) 0.0441(8) 0.0542(9) -0.0023(6) -0.0176(7) -0.0168(7)

loop_
_atom_type_symbol
_atom_type_description
_atom_type_scat_dispersion_real
_atom_type_scat_dispersion_imag
_atom_type_scat_source
C C 0.0033 0.0016 'International Tables Vol C Tables 4.2.6.8 and 6.1.1.4'
H H 0.0000 0.0000 'International Tables Vol C Tables 4.2.6.8 and 6.1.1.4'
N N 0.0061 0.0033 'International Tables Vol C Tables 4.2.6.8 and 6.1.1.4'
O O 0.0106 0.0060 'International Tables Vol C Tables 4.2.6.8 and 6.1.1.4'

loop_
_geom_angle_atom_site_label_1
_geom_angle_atom_site_label_2
_geom_angle_atom_site_label_3
_geom_angle_site_symmetry_1
_geom_angle_site_symmetry_3
_geom_angle
_geom_angle_publ_flag
C12 O2 H2 . . 109.5 ?
C3 N1 H1A . . 120.0 ?
C3 N1 H1B . . 120.0 ?
H1A N1 H1B . . 120.0 ?
C7 N2 N3 . . 121.26(12) ?
C7 N2 H2A . . 117.2(13) ?
N3 N2 H2A . . 121.4(13) ?
C8 N3 N2 . . 115.54(12) ?
C2 C1 C6 . . 121.41(13) ?
C2 C1 H1 . . 119.3 ?
C6 C1 H1 . . 119.3 ?
C1 C2 C3 . . 120.25(14) ?
C1 C2 H2B . . 119.9 ?
C3 C2 H2B . . 119.9 ?
N1 C3 C4 . . 121.19(14) ?
N1 C3 C2 . . 120.41(14) ?
C4 C3 C2 . . 118.39(14) ?
C5 C4 C3 . . 120.85(14) ?
C5 C4 H4 . . 119.6 ?
C3 C4 H4 . . 119.6 ?
C4 C5 C6 . . 121.19(14) ?
C4 C5 H5 . . 119.4 ?
C6 C5 H5 . . 119.4 ?
C5 C6 C1 . . 117.89(13) ?
C5 C6 C7 . . 118.67(13) ?
C1 C6 C7 . . 123.44(13) ?
O1 C7 N2 . . 121.81(13) ?
O1 C7 C6 . . 122.59(13) ?
N2 C7 C6 . . 115.58(12) ?
N3 C8 C10 . . 116.54(13) ?
N3 C8 C9 . . 124.22(14) ?
C10 C8 C9 . . 119.22(13) ?
C8 C9 H9A . . 109.5 ?
C8 C9 H9B . . 109.5 ?
H9A C9 H9B . . 109.5 ?
C8 C9 H9C . . 109.5 ?
H9A C9 H9C . . 109.5 ?
H9B C9 H9C . . 109.5 ?
C11 C10 C15 . . 119.07(14) ?
C11 C10 C8 . . 120.63(13) ?
C15 C10 C8 . . 120.30(13) ?
C12 C11 C10 . . 120.09(13) ?
C12 C11 H11 . . 120.0 ?
C10 C11 H11 . . 120.0 ?
O2 C12 C11 . . 123.02(13) ?
O2 C12 C13 . . 116.66(13) ?
C11 C12 C13 . . 120.32(14) ?
C14 C13 C12 . . 119.50(14) ?
C14 C13 H13 . . 120.3 ?
C12 C13 H13 . . 120.2 ?
C13 C14 C15 . . 120.83(14) ?
C13 C14 H14 . . 119.6 ?
C15 C14 H14 . . 119.6 ?
C14 C15 C10 . . 120.19(14) ?
C14 C15 H15 . . 119.9 ?
C10 C15 H15 . . 119.9 ?

loop_
_geom_bond_atom_site_label_1
_geom_bond_atom_site_label_2
_geom_bond_site_symmetry_2
_geom_bond_distance
_geom_bond_publ_flag
O1 C7 . 1.2360(17) ?
O2 C12 . 1.3656(18) ?
O2 H2 . 0.8200 ?
N1 C3 . 1.3652(19) ?
N1 H1A . 0.8600 ?
N1 H1B . 0.8600 ?
N2 C7 . 1.3496(19) ?
N2 N3 . 1.3818(17) ?
N2 H2A . 0.864(9) ?
N3 C8 . 1.2811(19) ?
C1 C2 . 1.377(2) ?
C1 C6 . 1.397(2) ?
C1 H1 . 0.9300 ?
C2 C3 . 1.400(2) ?
C2 H2B . 0.9300 ?
C3 C4 . 1.399(2) ?
C4 C5 . 1.371(2) ?
C4 H4 . 0.9300 ?
C5 C6 . 1.394(2) ?
C5 H5 . 0.9300 ?
C6 C7 . 1.4782(19) ?
C8 C10 . 1.487(2) ?
C8 C9 . 1.501(2) ?
C9 H9A . 0.9600 ?
C9 H9B . 0.9600 ?
C9 H9C . 0.9600 ?
C10 C11 . 1.394(2) ?
C10 C15 . 1.395(2) ?
C11 C12 . 1.387(2) ?
C11 H11 . 0.9300 ?
C12 C13 . 1.392(2) ?
C13 C14 . 1.373(2) ?
C13 H13 . 0.9300 ?
C14 C15 . 1.383(2) ?
C14 H14 . 0.9300 ?
C15 H15 . 0.9300 ?

loop_
_geom_hbond_atom_site_label_D
_geom_hbond_atom_site_label_H
_geom_hbond_atom_site_label_A
_geom_hbond_site_symmetry_A
_geom_hbond_distance_DH
_geom_hbond_distance_HA
_geom_hbond_distance_DA
_geom_hbond_angle_DHA
_geom_hbond_publ_flag
O2 H2 O1 2_675 0.82 1.88 2.694(2) 171 yes
N1 H1B O1 1_455 0.86 2.13 2.958(2) 162 yes
N1 H1A O2 1_356 0.86 2.37 3.119(2) 146 yes

loop_
_geom_torsion_atom_site_label_1
_geom_torsion_atom_site_label_2
_geom_torsion_atom_site_label_3
_geom_torsion_atom_site_label_4
_geom_torsion_site_symmetry_1
_geom_torsion_site_symmetry_2
_geom_torsion_site_symmetry_3
_geom_torsion_site_symmetry_4
_geom_torsion
_geom_torsion_publ_flag
C7 N2 N3 C8 . . . . 166.52(15) ?
C6 C1 C2 C3 . . . . -1.2(2) ?
C1 C2 C3 N1 . . . . -178.36(15) ?
C1 C2 C3 C4 . . . . 0.7(2) ?
N1 C3 C4 C5 . . . . 179.65(16) ?
C2 C3 C4 C5 . . . . 0.6(2) ?
C3 C4 C5 C6 . . . . -1.4(3) ?
C4 C5 C6 C1 . . . . 0.9(2) ?
C4 C5 C6 C7 . . . . -179.44(14) ?
C2 C1 C6 C5 . . . . 0.4(2) ?
C2 C1 C6 C7 . . . . -179.23(14) ?
N3 N2 C7 O1 . . . . 0.9(2) ?
N3 N2 C7 C6 . . . . -177.49(13) ?
C5 C6 C7 O1 . . . . -27.6(2) ?
C1 C6 C7 O1 . . . . 152.05(15) ?
C5 C6 C7 N2 . . . . 150.74(15) ?
C1 C6 C7 N2 . . . . -29.6(2) ?
N2 N3 C8 C10 . . . . -178.92(13) ?
N2 N3 C8 C9 . . . . -0.7(2) ?
N3 C8 C10 C11 . . . . -20.1(2) ?
C9 C8 C10 C11 . . . . 161.65(17) ?
N3 C8 C10 C15 . . . . 159.42(15) ?
C9 C8 C10 C15 . . . . -18.9(2) ?
C15 C10 C11 C12 . . . . 0.3(2) ?
C8 C10 C11 C12 . . . . 179.74(13) ?
C10 C11 C12 O2 . . . . -179.94(15) ?
C10 C11 C12 C13 . . . . -0.6(2) ?
O2 C12 C13 C14 . . . . 179.78(15) ?
C11 C12 C13 C14 . . . . 0.4(2) ?
C12 C13 C14 C15 . . . . 0.2(3) ?
C13 C14 C15 C10 . . . . -0.5(3) ?
C11 C10 C15 C14 . . . . 0.3(2) ?
C8 C10 C15 C14 . . . . -179.20(14) ?
